data_4071313
loop_
_publ_author_name
'Nakabuchi, Takashi'
'Matano, Yoshihiro'
'Imahori, Hiroshi'

_publ_section_title
;
 Synthesis, Structures, and Coordinating Properties of
 Phosphole-Containing Hybrid Calixpyrroles
;
_journal_issue 13
_journal_name_full Organometallics
_journal_page_first 3142
_journal_paper_doi 10.1021/om800099h
_journal_volume 27
_journal_year 2008
_chemical_formula_moiety 'C74 H86 Cl2 N4 P2 Pd S2, C H2 Cl2'
_chemical_formula_sum 'C75 H88 Cl4 N4 P2 Pd S2'
_chemical_formula_weight 1419.75
_chemical_name_systematic
; 
 ? 
;
_space_group_IT_number 2
_symmetry_cell_setting triclinic
_symmetry_Int_Tables_number 2
_symmetry_space_group_name_Hall '-P 1'
_symmetry_space_group_name_H-M 'P -1'
_atom_sites_solution_hydrogens geom
_atom_sites_solution_primary direct
_atom_sites_solution_secondary difmap
_audit_creation_method SHELXL-97
_cell_angle_alpha 83.596(3)
_cell_angle_beta 82.667(3)
_cell_angle_gamma 70.280(2)
_cell_formula_units_Z 2
_cell_length_a 13.0181(10)
_cell_length_b 16.1257(13)
_cell_length_c 19.4032(17)
_cell_measurement_reflns_used 11849
_cell_measurement_temperature 123(2)
_cell_measurement_theta_max 27.7
_cell_measurement_theta_min 3.2
_cell_volume 3792.8(5)
_computing_cell_refinement CrystalClear
_computing_data_collection CrystalClear
_computing_data_reduction CrystalStructure
_computing_publication_material 'CrystalStructure 3.8.0'
_computing_structure_refinement 'SHELXL-97 (Sheldrick, 1997)'
_computing_structure_solution SIR97
_diffrn_ambient_temperature 123(2)
_diffrn_detector_area_resol_mean 7.31
_diffrn_measured_fraction_theta_full 0.947
_diffrn_measured_fraction_theta_max 0.947
_diffrn_measurement_device_type 'Rigaku Saturn'
_diffrn_measurement_method \w
_diffrn_radiation_monochromator graphite
_diffrn_radiation_source 'fine-focus sealed tube'
_diffrn_radiation_type MoK\a
_diffrn_radiation_wavelength 0.71070
_diffrn_reflns_av_R_equivalents 0.0152
_diffrn_reflns_av_sigmaI/netI 0.0247
_diffrn_reflns_limit_h_max 15
_diffrn_reflns_limit_h_min -16
_diffrn_reflns_limit_k_max 20
_diffrn_reflns_limit_k_min -16
_diffrn_reflns_limit_l_max 25
_diffrn_reflns_limit_l_min -25
_diffrn_reflns_number 30108
_diffrn_reflns_theta_full 27.48
_diffrn_reflns_theta_max 27.48
_diffrn_reflns_theta_min 3.17
_exptl_absorpt_coefficient_mu 0.525
_exptl_absorpt_correction_T_max 0.9023
_exptl_absorpt_correction_T_min 0.7793
_exptl_absorpt_correction_type multi-scan
_exptl_absorpt_process_details 'Jacobson, R. (1998) Private communication'
_exptl_crystal_colour yellow
_exptl_crystal_density_diffrn 1.243
_exptl_crystal_density_method 'not measured'
_exptl_crystal_description block
_exptl_crystal_F_000 1484
_exptl_crystal_size_max 0.50
_exptl_crystal_size_mid 0.20
_exptl_crystal_size_min 0.20
_refine_diff_density_max 1.795
_refine_diff_density_min -1.990
_refine_diff_density_rms 0.108
_refine_ls_extinction_method none
_refine_ls_goodness_of_fit_ref 1.014
_refine_ls_hydrogen_treatment refall
_refine_ls_matrix_type full
_refine_ls_number_parameters 794
_refine_ls_number_reflns 16453
_refine_ls_number_restraints 0
_refine_ls_restrained_S_all 1.014
_refine_ls_R_factor_all 0.0539
_refine_ls_R_factor_gt 0.0503
_refine_ls_shift/su_max 0.001
_refine_ls_shift/su_mean 0.000
_refine_ls_structure_factor_coef Fsqd
_refine_ls_weighting_details 'calc w=1/[\s^2^(Fo^2^)+(0.0806P)^2^+10.0000P] where P=(Fo^2^+2Fc^2^)/3'
_refine_ls_weighting_scheme calc
_refine_ls_wR_factor_gt 0.1439
_refine_ls_wR_factor_ref 0.1471
_reflns_number_gt 14915
_reflns_number_total 16453
_reflns_threshold_expression >2sigma(I)
_cod_data_source_file om800099h-file001.cif
_cod_data_source_block 14ii
_cod_database_code 4071313

loop_
_symmetry_equiv_pos_as_xyz
'x, y, z'
'-x, -y, -z'

loop_
_atom_site_label
_atom_site_type_symbol
_atom_site_fract_x
_atom_site_fract_y
_atom_site_fract_z
_atom_site_U_iso_or_equiv
_atom_site_adp_type
_atom_site_occupancy
_atom_site_symmetry_multiplicity
_atom_site_calc_flag
_atom_site_refinement_flags
Pd1 Pd 0.268396(16) 0.232012(13) 0.265581(10) 0.01563(7) Uani 1 1 d .
Cl1 Cl 0.21107(5) 0.35213(4) 0.33163(3) 0.01932(14) Uani 1 1 d .
Cl2 Cl 0.29841(6) 0.13951(4) 0.17747(3) 0.01986(14) Uani 1 1 d .
Cl3 Cl -0.0191(2) 0.55167(14) 0.09359(11) 0.1049(6) Uani 1 1 d .
Cl4 Cl -0.2457(2) 0.5539(2) 0.11711(18) 0.1505(11) Uani 1 1 d .
S1 S 0.11519(6) 0.54352(5) 0.40333(4) 0.01869(14) Uani 1 1 d .
S2 S 0.30432(6) 0.03313(5) 0.03751(4) 0.02108(15) Uani 1 1 d .
P1 P 0.42869(6) 0.26975(4) 0.23422(4) 0.01595(14) Uani 1 1 d .
P2 P 0.12271(6) 0.17966(5) 0.30835(4) 0.01636(14) Uani 1 1 d .
N1 N 0.2079(2) 0.51906(16) 0.20010(12) 0.0196(5) Uani 1 1 d .
H85 H 0.2022 0.4768 0.2315 0.023 Uiso 1 1 d .
N2 N 0.3820(2) 0.35556(16) 0.43954(12) 0.0196(5) Uani 1 1 d .
H86 H 0.3319 0.3606 0.4114 0.023 Uiso 1 1 d .
N3 N 0.3169(2) -0.06575(16) 0.22575(14) 0.0227(5) Uani 1 1 d .
H87 H 0.3115 -0.0123 0.2071 0.027 Uiso 1 1 d .
N4 N 0.04649(19) 0.23387(16) 0.10701(12) 0.0194(5) Uani 1 1 d .
H88 H 0.1104 0.2119 0.1243 0.023 Uiso 1 1 d .
C1 C 0.4912(2) 0.29384(19) 0.30601(15) 0.0186(5) Uani 1 1 d .
C2 C 0.4994(2) 0.37507(18) 0.28925(15) 0.0185(5) Uani 1 1 d .
C3 C 0.5396(2) 0.4344(2) 0.32523(16) 0.0231(6) Uani 1 1 d .
H1 H 0.6140 0.4027 0.3396 0.028 Uiso 1 1 calc R
H2 H 0.4896 0.4566 0.3669 0.028 Uiso 1 1 calc R
C4 C 0.5412(3) 0.5109(2) 0.27056(18) 0.0265(6) Uani 1 1 d .
H3 H 0.6163 0.5012 0.2476 0.032 Uiso 1 1 calc R
H4 H 0.5165 0.5676 0.2929 0.032 Uiso 1 1 calc R
C5 C 0.4624(3) 0.51301(19) 0.21661(16) 0.0234(6) Uani 1 1 d .
H5 H 0.3893 0.5572 0.2271 0.028 Uiso 1 1 calc R
H6 H 0.4919 0.5272 0.1689 0.028 Uiso 1 1 calc R
C6 C 0.4558(2) 0.42087(18) 0.22409(15) 0.0182(5) Uani 1 1 d .
C7 C 0.4124(2) 0.37697(18) 0.18709(14) 0.0177(5) Uani 1 1 d .
C8 C 0.3522(2) 0.41546(18) 0.12194(14) 0.0202(6) Uani 1 1 d .
C9 C 0.2899(3) 0.3571(2) 0.10316(16) 0.0259(6) Uani 1 1 d .
H7 H 0.2342 0.3535 0.1414 0.031 Uiso 1 1 calc R
H8 H 0.3413 0.2977 0.0955 0.031 Uiso 1 1 calc R
H9 H 0.2543 0.3827 0.0606 0.031 Uiso 1 1 calc R
C10 C 0.4343(3) 0.4236(2) 0.05942(16) 0.0277(6) Uani 1 1 d .
H10 H 0.3944 0.4521 0.0189 0.033 Uiso 1 1 calc R
H11 H 0.4840 0.3647 0.0487 0.033 Uiso 1 1 calc R
H12 H 0.4768 0.4593 0.0708 0.033 Uiso 1 1 calc R
C11 C 0.2739(2) 0.50615(19) 0.13782(15) 0.0201(5) Uani 1 1 d .
C12 C 0.2577(3) 0.5880(2) 0.10325(15) 0.0252(6) Uani 1 1 d .
H13 H 0.2913 0.5999 0.0586 0.030 Uiso 1 1 calc R
C13 C 0.1817(3) 0.6520(2) 0.14637(16) 0.0259(6) Uani 1 1 d .
H14 H 0.1557 0.7141 0.1357 0.031 Uiso 1 1 calc R
C14 C 0.1528(2) 0.60750(19) 0.20610(15) 0.0213(6) Uani 1 1 d .
C15 C 0.0784(2) 0.64008(19) 0.27116(15) 0.0215(6) Uani 1 1 d .
C16 C -0.0178(3) 0.6036(2) 0.27953(17) 0.0288(7) Uani 1 1 d .
H15 H -0.0598 0.6242 0.2389 0.035 Uiso 1 1 calc R
H16 H -0.0655 0.6244 0.3217 0.035 Uiso 1 1 calc R
H17 H 0.0106 0.5389 0.2833 0.035 Uiso 1 1 calc R
C17 C 0.0334(3) 0.7416(2) 0.26493(17) 0.0325(7) Uani 1 1 d .
H18 H 0.0945 0.7651 0.2584 0.039 Uiso 1 1 calc R
H19 H -0.0131 0.7626 0.3075 0.039 Uiso 1 1 calc R
H20 H -0.0100 0.7617 0.2249 0.039 Uiso 1 1 calc R
C18 C 0.1464(2) 0.60951(18) 0.33357(14) 0.0199(5) Uani 1 1 d .
C19 C 0.2393(3) 0.6271(2) 0.34297(15) 0.0235(6) Uani 1 1 d .
H21 H 0.2702 0.6630 0.3106 0.028 Uiso 1 1 calc R
C20 C 0.2847(2) 0.5866(2) 0.40552(16) 0.0227(6) Uani 1 1 d .
H22 H 0.3488 0.5931 0.4194 0.027 Uiso 1 1 calc R
C21 C 0.2277(2) 0.53712(19) 0.44423(14) 0.0188(5) Uani 1 1 d .
C22 C 0.2578(2) 0.4784(2) 0.51070(15) 0.0209(6) Uani 1 1 d .
C23 C 0.1698(3) 0.4363(2) 0.53814(17) 0.0294(7) Uani 1 1 d .
H23 H 0.1613 0.4012 0.5025 0.035 Uiso 1 1 calc R
H24 H 0.1000 0.4828 0.5492 0.035 Uiso 1 1 calc R
H25 H 0.1918 0.3981 0.5803 0.035 Uiso 1 1 calc R
C24 C 0.2692(3) 0.5339(2) 0.56685(17) 0.0321(7) Uani 1 1 d .
H26 H 0.2872 0.4963 0.6099 0.038 Uiso 1 1 calc R
H27 H 0.1999 0.5818 0.5758 0.038 Uiso 1 1 calc R
H28 H 0.3277 0.5589 0.5507 0.038 Uiso 1 1 calc R
C25 C 0.3661(2) 0.4059(2) 0.49511(15) 0.0211(6) Uani 1 1 d .
C26 C 0.4620(3) 0.3767(2) 0.52633(17) 0.0287(7) Uani 1 1 d .
H29 H 0.4756 0.3987 0.5665 0.034 Uiso 1 1 calc R
C27 C 0.5377(3) 0.3075(2) 0.48756(17) 0.0287(7) Uani 1 1 d .
H30 H 0.6106 0.2749 0.4975 0.034 Uiso 1 1 calc R
C28 C 0.4865(2) 0.2965(2) 0.43368(15) 0.0215(6) Uani 1 1 d .
C29 C 0.5249(2) 0.23720(19) 0.37327(15) 0.0210(6) Uani 1 1 d .
C30 C 0.4733(3) 0.1636(2) 0.38623(17) 0.0264(6) Uani 1 1 d .
H31 H 0.4968 0.1282 0.4293 0.032 Uiso 1 1 calc R
H32 H 0.4968 0.1258 0.3471 0.032 Uiso 1 1 calc R
H33 H 0.3932 0.1899 0.3906 0.032 Uiso 1 1 calc R
C31 C 0.6507(3) 0.1951(2) 0.36804(18) 0.0282(7) Uani 1 1 d .
H34 H 0.6844 0.2418 0.3617 0.034 Uiso 1 1 calc R
H35 H 0.6753 0.1585 0.3282 0.034 Uiso 1 1 calc R
H36 H 0.6725 0.1583 0.4109 0.034 Uiso 1 1 calc R
C32 C 0.5427(2) 0.19012(19) 0.18592(15) 0.0201(5) Uani 1 1 d .
C33 C 0.5586(3) 0.1001(2) 0.19556(18) 0.0271(6) Uani 1 1 d .
H37 H 0.5088 0.0791 0.2268 0.033 Uiso 1 1 calc R
C34 C 0.6470(3) 0.0407(2) 0.1597(2) 0.0342(8) Uani 1 1 d .
H38 H 0.6580 -0.0208 0.1670 0.041 Uiso 1 1 calc R
C35 C 0.7194(3) 0.0703(2) 0.11337(19) 0.0331(8) Uani 1 1 d .
H39 H 0.7788 0.0295 0.0881 0.040 Uiso 1 1 calc R
C36 C 0.7046(3) 0.1593(2) 0.10411(18) 0.0298(7) Uani 1 1 d .
H40 H 0.7544 0.1798 0.0726 0.036 Uiso 1 1 calc R
C37 C 0.6172(2) 0.2197(2) 0.14066(16) 0.0240(6) Uani 1 1 d .
H41 H 0.6085 0.2809 0.1347 0.029 Uiso 1 1 calc R
C38 C 0.0100(2) 0.20403(19) 0.25427(14) 0.0180(5) Uani 1 1 d .
C39 C -0.0020(2) 0.1261(2) 0.24592(15) 0.0203(5) Uani 1 1 d .
C40 C -0.0773(3) 0.0994(2) 0.20689(18) 0.0281(7) Uani 1 1 d .
H42 H -0.0557 0.1023 0.1561 0.034 Uiso 1 1 calc R
H43 H -0.1542 0.1379 0.2160 0.034 Uiso 1 1 calc R
C41 C -0.0627(3) 0.0040(3) 0.2358(3) 0.0437(10) Uani 1 1 d .
H44 H -0.0677 -0.0314 0.1986 0.052 Uiso 1 1 calc R
H45 H -0.1205 0.0029 0.2740 0.052 Uiso 1 1 calc R
C42 C 0.0511(3) -0.0338(2) 0.26305(19) 0.0297(7) Uani 1 1 d .
H46 H 0.0495 -0.0734 0.3057 0.036 Uiso 1 1 calc R
H47 H 0.1064 -0.0671 0.2274 0.036 Uiso 1 1 calc R
C43 C 0.0755(2) 0.04674(19) 0.27837(15) 0.0214(6) Uani 1 1 d .
C44 C 0.1528(2) 0.05951(19) 0.31162(15) 0.0203(5) Uani 1 1 d .
C45 C 0.2453(3) -0.01340(19) 0.34508(16) 0.0234(6) Uani 1 1 d .
C46 C 0.3363(3) 0.0214(2) 0.36022(18) 0.0293(7) Uani 1 1 d .
H48 H 0.3954 -0.0273 0.3804 0.035 Uiso 1 1 calc R
H49 H 0.3059 0.0675 0.3932 0.035 Uiso 1 1 calc R
H50 H 0.3656 0.0461 0.3167 0.035 Uiso 1 1 calc R
C47 C 0.1992(3) -0.0495(2) 0.41462(17) 0.0329(7) Uani 1 1 d .
H51 H 0.1431 -0.0740 0.4059 0.039 Uiso 1 1 calc R
H52 H 0.1667 -0.0016 0.4458 0.039 Uiso 1 1 calc R
H53 H 0.2587 -0.0960 0.4364 0.039 Uiso 1 1 calc R
C48 C 0.2926(3) -0.08599(19) 0.29505(17) 0.0235(6) Uani 1 1 d .
C49 C 0.3139(3) -0.1757(2) 0.30362(19) 0.0327(7) Uani 1 1 d .
H54 H 0.3055 -0.2090 0.3463 0.039 Uiso 1 1 calc R
C50 C 0.3507(3) -0.2098(2) 0.23687(19) 0.0315(7) Uani 1 1 d .
H55 H 0.3714 -0.2700 0.2271 0.038 Uiso 1 1 calc R
C51 C 0.3510(2) -0.14027(19) 0.18926(17) 0.0241(6) Uani 1 1 d .
C52 C 0.3805(3) -0.1349(2) 0.11100(17) 0.0265(6) Uani 1 1 d .
C53 C 0.4881(3) -0.1137(3) 0.0954(2) 0.0402(9) Uani 1 1 d .
H56 H 0.4787 -0.0571 0.1137 0.048 Uiso 1 1 calc R
H57 H 0.5074 -0.1100 0.0449 0.048 Uiso 1 1 calc R
H58 H 0.5468 -0.1605 0.1176 0.048 Uiso 1 1 calc R
C54 C 0.3966(3) -0.2238(2) 0.0825(2) 0.0395(9) Uani 1 1 d .
H59 H 0.4567 -0.2699 0.1040 0.047 Uiso 1 1 calc R
H60 H 0.4143 -0.2197 0.0318 0.047 Uiso 1 1 calc R
H61 H 0.3289 -0.2387 0.0933 0.047 Uiso 1 1 calc R
C55 C 0.2876(2) -0.06299(19) 0.07757(16) 0.0228(6) Uani 1 1 d .
C56 C 0.1809(3) -0.0592(2) 0.07776(17) 0.0266(6) Uani 1 1 d .
H62 H 0.1547 -0.1062 0.0965 0.032 Uiso 1 1 calc R
C57 C 0.1132(2) 0.0217(2) 0.04710(16) 0.0255(6) Uani 1 1 d .
H63 H 0.0373 0.0344 0.0435 0.031 Uiso 1 1 calc R
C58 C 0.1684(2) 0.0797(2) 0.02329(15) 0.0223(6) Uani 1 1 d .
C59 C 0.1219(2) 0.1741(2) -0.00968(15) 0.0228(6) Uani 1 1 d .
C60 C 0.2104(3) 0.2188(2) -0.02371(18) 0.0302(7) Uani 1 1 d .
H64 H 0.1784 0.2791 -0.0442 0.036 Uiso 1 1 calc R
H65 H 0.2702 0.1852 -0.0561 0.036 Uiso 1 1 calc R
H66 H 0.2391 0.2206 0.0202 0.036 Uiso 1 1 calc R
C61 C 0.0780(3) 0.1723(3) -0.07935(17) 0.0346(8) Uani 1 1 d .
H67 H 0.0240 0.1414 -0.0717 0.041 Uiso 1 1 calc R
H68 H 0.1389 0.1415 -0.1124 0.041 Uiso 1 1 calc R
H69 H 0.0433 0.2330 -0.0983 0.041 Uiso 1 1 calc R
C62 C 0.0289(2) 0.22617(19) 0.04018(15) 0.0216(6) Uani 1 1 d .
C63 C -0.0793(3) 0.2704(2) 0.03277(16) 0.0279(7) Uani 1 1 d .
H70 H -0.1148 0.2770 -0.0084 0.033 Uiso 1 1 calc R
C64 C -0.1296(2) 0.3048(2) 0.09790(16) 0.0275(6) Uani 1 1 d .
H71 H -0.2046 0.3382 0.1081 0.033 Uiso 1 1 calc R
C65 C -0.0496(2) 0.28085(19) 0.14335(15) 0.0207(6) Uani 1 1 d .
C66 C -0.0537(2) 0.29311(19) 0.22002(15) 0.0202(5) Uani 1 1 d .
C67 C -0.0049(3) 0.3652(2) 0.22944(17) 0.0257(6) Uani 1 1 d .
H72 H 0.0703 0.3495 0.2069 0.031 Uiso 1 1 calc R
H73 H -0.0043 0.3702 0.2792 0.031 Uiso 1 1 calc R
H74 H -0.0495 0.4218 0.2082 0.031 Uiso 1 1 calc R
C68 C -0.1737(3) 0.3234(2) 0.25210(17) 0.0285(7) Uani 1 1 d .
H75 H -0.2148 0.3787 0.2274 0.034 Uiso 1 1 calc R
H76 H -0.1762 0.3328 0.3014 0.034 Uiso 1 1 calc R
H77 H -0.2066 0.2780 0.2479 0.034 Uiso 1 1 calc R
C69 C 0.0565(2) 0.20644(18) 0.39610(15) 0.0202(5) Uani 1 1 d .
C70 C -0.0495(3) 0.2031(2) 0.41419(16) 0.0259(6) Uani 1 1 d .
H78 H -0.0876 0.1899 0.3805 0.031 Uiso 1 1 calc R
C71 C -0.0992(3) 0.2188(2) 0.48138(18) 0.0321(7) Uani 1 1 d .
H79 H -0.1718 0.2175 0.4932 0.039 Uiso 1 1 calc R
C72 C -0.0437(3) 0.2365(2) 0.53102(17) 0.0325(7) Uani 1 1 d .
H80 H -0.0777 0.2468 0.5770 0.039 Uiso 1 1 calc R
C73 C 0.0611(3) 0.2390(2) 0.51354(17) 0.0324(7) Uani 1 1 d .
H81 H 0.0992 0.2511 0.5477 0.039 Uiso 1 1 calc R
C74 C 0.1119(3) 0.2239(2) 0.44620(16) 0.0265(6) Uani 1 1 d .
H82 H 0.1844 0.2256 0.4347 0.032 Uiso 1 1 calc R
C75 C -0.1260(7) 0.5216(4) 0.0679(3) 0.093(2) Uani 1 1 d .
H83 H -0.1386 0.5464 0.0195 0.111 Uiso 1 1 calc R
H84 H -0.1013 0.4565 0.0675 0.111 Uiso 1 1 calc R

loop_
_atom_site_aniso_label
_atom_site_aniso_U_11
_atom_site_aniso_U_22
_atom_site_aniso_U_33
_atom_site_aniso_U_23
_atom_site_aniso_U_13
_atom_site_aniso_U_12
Pd1 0.01643(11) 0.01490(11) 0.01735(11) -0.00429(7) 0.00068(8) -0.00731(8)
Cl1 0.0199(3) 0.0183(3) 0.0221(3) -0.0078(2) 0.0001(2) -0.0081(2)
Cl2 0.0232(3) 0.0179(3) 0.0208(3) -0.0070(2) 0.0013(2) -0.0092(2)
Cl3 0.1282(17) 0.0879(12) 0.0994(14) 0.0175(10) -0.0241(12) -0.0396(12)
Cl4 0.130(2) 0.127(2) 0.164(3) 0.0252(18) 0.0211(19) -0.0275(17)
S1 0.0184(3) 0.0217(3) 0.0188(3) -0.0043(2) -0.0004(2) -0.0099(3)
S2 0.0196(3) 0.0214(3) 0.0237(3) -0.0049(3) 0.0004(3) -0.0084(3)
P1 0.0157(3) 0.0145(3) 0.0189(3) -0.0051(2) 0.0018(2) -0.0067(3)
P2 0.0179(3) 0.0172(3) 0.0163(3) -0.0043(2) 0.0015(2) -0.0090(3)
N1 0.0231(12) 0.0179(11) 0.0178(11) -0.0021(9) 0.0009(9) -0.0076(9)
N2 0.0189(11) 0.0245(12) 0.0187(11) -0.0043(9) -0.0038(9) -0.0102(10)
N3 0.0238(12) 0.0157(11) 0.0295(13) -0.0006(9) -0.0022(10) -0.0082(9)
N4 0.0160(11) 0.0224(12) 0.0189(11) -0.0054(9) -0.0005(9) -0.0043(9)
C1 0.0158(12) 0.0199(13) 0.0206(13) -0.0043(10) 0.0005(10) -0.0063(10)
C2 0.0160(12) 0.0194(13) 0.0206(13) -0.0055(10) 0.0017(10) -0.0067(10)
C3 0.0220(14) 0.0240(14) 0.0268(14) -0.0067(11) 0.0006(11) -0.0119(12)
C4 0.0257(15) 0.0226(14) 0.0356(17) -0.0045(12) -0.0013(12) -0.0134(12)
C5 0.0314(15) 0.0175(13) 0.0242(14) -0.0025(11) -0.0003(12) -0.0122(12)
C6 0.0173(12) 0.0167(12) 0.0205(13) -0.0042(10) 0.0049(10) -0.0069(10)
C7 0.0195(12) 0.0169(12) 0.0168(12) -0.0030(10) 0.0029(10) -0.0072(10)
C8 0.0261(14) 0.0171(13) 0.0173(12) -0.0033(10) 0.0009(11) -0.0074(11)
C9 0.0345(16) 0.0235(14) 0.0234(14) -0.0032(11) -0.0065(12) -0.0125(13)
C10 0.0329(16) 0.0262(15) 0.0220(14) -0.0053(11) 0.0064(12) -0.0093(13)
C11 0.0226(13) 0.0207(13) 0.0176(13) -0.0042(10) -0.0001(10) -0.0077(11)
C12 0.0318(16) 0.0222(14) 0.0182(13) 0.0008(11) 0.0006(12) -0.0063(12)
C13 0.0335(16) 0.0176(13) 0.0222(14) -0.0005(11) -0.0023(12) -0.0029(12)
C14 0.0240(14) 0.0189(13) 0.0210(13) -0.0042(10) -0.0033(11) -0.0057(11)
C15 0.0235(14) 0.0197(13) 0.0194(13) -0.0046(10) -0.0008(11) -0.0043(11)
C16 0.0207(14) 0.0420(18) 0.0238(15) -0.0072(13) -0.0026(11) -0.0087(13)
C17 0.0408(19) 0.0222(15) 0.0258(15) -0.0062(12) -0.0027(13) 0.0021(13)
C18 0.0251(14) 0.0177(12) 0.0177(12) -0.0063(10) 0.0018(10) -0.0077(11)
C19 0.0272(15) 0.0257(14) 0.0214(14) -0.0067(11) 0.0046(11) -0.0145(12)
C20 0.0207(13) 0.0291(15) 0.0236(14) -0.0074(11) 0.0000(11) -0.0141(12)
C21 0.0179(12) 0.0236(13) 0.0182(12) -0.0071(10) 0.0007(10) -0.0100(11)
C22 0.0199(13) 0.0284(14) 0.0170(13) -0.0053(11) 0.0011(10) -0.0114(12)
C23 0.0221(14) 0.0415(18) 0.0259(15) 0.0030(13) 0.0028(12) -0.0155(13)
C24 0.0365(18) 0.0387(18) 0.0219(15) -0.0110(13) -0.0043(13) -0.0102(15)
C25 0.0204(13) 0.0288(15) 0.0183(13) -0.0042(11) -0.0006(10) -0.0133(12)
C26 0.0239(15) 0.0439(19) 0.0227(14) -0.0097(13) -0.0042(12) -0.0137(14)
C27 0.0211(14) 0.0371(17) 0.0286(16) -0.0048(13) -0.0069(12) -0.0081(13)
C28 0.0206(13) 0.0252(14) 0.0216(13) -0.0014(11) -0.0010(11) -0.0117(11)
C29 0.0206(13) 0.0206(13) 0.0229(14) -0.0024(11) -0.0023(11) -0.0079(11)
C30 0.0305(16) 0.0210(14) 0.0302(16) 0.0009(12) -0.0047(12) -0.0121(12)
C31 0.0210(14) 0.0290(16) 0.0327(16) -0.0037(13) -0.0037(12) -0.0047(12)
C32 0.0173(12) 0.0219(13) 0.0228(13) -0.0082(11) -0.0013(10) -0.0068(11)
C33 0.0209(14) 0.0227(14) 0.0385(17) -0.0101(13) -0.0005(12) -0.0065(12)
C34 0.0223(15) 0.0258(16) 0.055(2) -0.0193(15) -0.0030(14) -0.0040(13)
C35 0.0203(14) 0.0389(18) 0.0404(19) -0.0263(15) -0.0006(13) -0.0036(13)
C36 0.0199(14) 0.0399(18) 0.0291(16) -0.0139(14) 0.0024(12) -0.0072(13)
C37 0.0219(14) 0.0267(15) 0.0245(14) -0.0088(12) 0.0020(11) -0.0088(12)
C38 0.0160(12) 0.0225(13) 0.0164(12) -0.0042(10) 0.0018(10) -0.0078(10)
C39 0.0194(13) 0.0250(14) 0.0188(13) -0.0060(11) 0.0025(10) -0.0103(11)
C40 0.0259(15) 0.0307(16) 0.0338(17) -0.0093(13) -0.0076(13) -0.0133(13)
C41 0.040(2) 0.0351(19) 0.069(3) -0.0016(18) -0.0182(19) -0.0261(17)
C42 0.0314(16) 0.0235(15) 0.0406(18) -0.0073(13) -0.0047(14) -0.0153(13)
C43 0.0238(14) 0.0196(13) 0.0228(13) -0.0045(11) 0.0019(11) -0.0104(11)
C44 0.0243(14) 0.0183(13) 0.0212(13) -0.0038(10) 0.0019(11) -0.0113(11)
C45 0.0281(15) 0.0189(13) 0.0260(14) -0.0009(11) -0.0051(12) -0.0106(12)
C46 0.0319(16) 0.0227(15) 0.0364(17) 0.0000(12) -0.0126(14) -0.0105(13)
C47 0.049(2) 0.0270(16) 0.0249(15) 0.0029(12) -0.0041(14) -0.0169(15)
C48 0.0264(14) 0.0167(13) 0.0300(15) -0.0013(11) -0.0046(12) -0.0098(11)
C49 0.045(2) 0.0197(15) 0.0335(17) 0.0008(12) 0.0001(15) -0.0132(14)
C50 0.0395(18) 0.0170(14) 0.0383(18) -0.0037(13) 0.0019(14) -0.0111(13)
C51 0.0220(14) 0.0174(13) 0.0329(16) -0.0035(11) 0.0002(12) -0.0069(11)
C52 0.0221(14) 0.0210(14) 0.0332(16) -0.0032(12) 0.0045(12) -0.0050(11)
C53 0.0195(15) 0.043(2) 0.050(2) 0.0097(17) 0.0047(14) -0.0065(14)
C54 0.046(2) 0.0246(16) 0.0400(19) -0.0108(14) 0.0059(16) -0.0015(15)
C55 0.0231(14) 0.0204(13) 0.0249(14) -0.0067(11) 0.0037(11) -0.0079(11)
C56 0.0239(15) 0.0242(15) 0.0339(16) -0.0066(12) 0.0050(12) -0.0121(12)
C57 0.0198(14) 0.0300(15) 0.0287(15) -0.0105(12) 0.0028(11) -0.0100(12)
C58 0.0210(13) 0.0268(14) 0.0197(13) -0.0108(11) 0.0013(11) -0.0069(11)
C59 0.0227(14) 0.0254(14) 0.0180(13) -0.0050(11) 0.0010(11) -0.0048(11)
C60 0.0283(16) 0.0279(16) 0.0308(16) -0.0012(13) 0.0082(13) -0.0087(13)
C61 0.0362(18) 0.0411(19) 0.0210(15) -0.0093(13) -0.0042(13) -0.0029(15)
C62 0.0228(14) 0.0223(14) 0.0198(13) -0.0040(11) -0.0004(11) -0.0073(11)
C63 0.0235(15) 0.0359(17) 0.0221(14) -0.0048(12) -0.0052(12) -0.0050(13)
C64 0.0183(13) 0.0349(17) 0.0249(15) -0.0048(12) -0.0031(11) -0.0018(12)
C65 0.0182(13) 0.0214(13) 0.0210(13) -0.0046(10) 0.0014(10) -0.0049(11)
C66 0.0165(12) 0.0219(13) 0.0207(13) -0.0060(10) -0.0007(10) -0.0033(11)
C67 0.0281(15) 0.0205(14) 0.0291(15) -0.0052(11) -0.0051(12) -0.0069(12)
C68 0.0209(14) 0.0340(17) 0.0252(15) -0.0083(12) 0.0044(12) -0.0025(12)
C69 0.0249(14) 0.0181(13) 0.0183(13) -0.0035(10) 0.0026(11) -0.0090(11)
C70 0.0265(15) 0.0296(15) 0.0231(14) -0.0031(12) 0.0014(12) -0.0119(12)
C71 0.0291(16) 0.0367(18) 0.0280(16) -0.0034(13) 0.0085(13) -0.0112(14)
C72 0.046(2) 0.0299(16) 0.0212(14) -0.0076(12) 0.0094(14) -0.0145(15)
C73 0.048(2) 0.0353(18) 0.0211(15) -0.0097(13) 0.0006(14) -0.0226(16)
C74 0.0336(16) 0.0289(15) 0.0222(14) -0.0046(12) 0.0012(12) -0.0176(13)
C75 0.159(7) 0.054(3) 0.066(4) 0.018(3) -0.045(4) -0.032(4)

loop_
_atom_type_symbol
_atom_type_description
_atom_type_scat_dispersion_real
_atom_type_scat_dispersion_imag
_atom_type_scat_source
C C 0.0033 0.0016 'International Tables Vol C Tables 4.2.6.8 and 6.1.1.4'
H H 0.0000 0.0000 'International Tables Vol C Tables 4.2.6.8 and 6.1.1.4'
N N 0.0061 0.0033 'International Tables Vol C Tables 4.2.6.8 and 6.1.1.4'
Cl Cl 0.1484 0.1585 'International Tables Vol C Tables 4.2.6.8 and 6.1.1.4'
P P 0.1023 0.0942 'International Tables Vol C Tables 4.2.6.8 and 6.1.1.4'
Pd Pd -0.9988 1.0072 'International Tables Vol C Tables 4.2.6.8 and 6.1.1.4'
S S 0.1246 0.1234 'International Tables Vol C Tables 4.2.6.8 and 6.1.1.4'

loop_
_geom_angle_atom_site_label_1
_geom_angle_atom_site_label_2
_geom_angle_atom_site_label_3
_geom_angle
Cl1 Pd1 Cl2 164.26(3)
Cl1 Pd1 P2 95.46(2)
Cl2 Pd1 P2 85.54(2)
Cl1 Pd1 P1 85.69(2)
Cl2 Pd1 P1 95.53(2)
P2 Pd1 P1 171.93(3)
C18 S1 C21 93.46(14)
C58 S2 C55 93.45(15)
C7 P1 C32 105.96(13)
C7 P1 C1 93.97(13)
C32 P1 C1 104.26(13)
C7 P1 Pd1 116.77(9)
C32 P1 Pd1 116.79(10)
C1 P1 Pd1 116.09(9)
C38 P2 C69 104.89(13)
C38 P2 C44 93.86(14)
C69 P2 C44 102.54(13)
C38 P2 Pd1 117.55(9)
C69 P2 Pd1 118.07(10)
C44 P2 Pd1 116.33(9)
C14 N1 C11 110.4(2)
C28 N2 C25 110.9(2)
C48 N3 C51 110.8(2)
C62 N4 C65 110.5(2)
C2 C1 C29 125.1(3)
C2 C1 P1 106.2(2)
C29 C1 P1 128.6(2)
C1 C2 C6 116.6(3)
C1 C2 C3 133.8(3)
C6 C2 C3 109.5(2)
C2 C3 C4 104.7(2)
C3 C4 C5 106.9(2)
C6 C5 C4 104.0(2)
C7 C6 C2 116.5(2)
C7 C6 C5 133.7(3)
C2 C6 C5 109.6(2)
C6 C7 C8 125.2(3)
C6 C7 P1 106.7(2)
C8 C7 P1 127.9(2)
C11 C8 C7 106.7(2)
C11 C8 C9 110.5(3)
C7 C8 C9 111.7(2)
C11 C8 C10 109.7(2)
C7 C8 C10 110.3(2)
C9 C8 C10 108.0(2)
C12 C11 N1 106.8(2)
C12 C11 C8 132.2(3)
N1 C11 C8 120.8(2)
C11 C12 C13 107.9(3)
C14 C13 C12 107.5(3)
C13 C14 N1 107.4(3)
C13 C14 C15 131.6(3)
N1 C14 C15 121.1(3)
C14 C15 C18 108.2(2)
C14 C15 C17 109.6(2)
C18 C15 C17 108.9(2)
C14 C15 C16 109.6(2)
C18 C15 C16 111.3(2)
C17 C15 C16 109.2(3)
C19 C18 C15 127.3(3)
C19 C18 S1 109.8(2)
C15 C18 S1 122.8(2)
C18 C19 C20 113.4(3)
C21 C20 C19 113.7(3)
C20 C21 C22 128.1(3)
C20 C21 S1 109.6(2)
C22 C21 S1 122.2(2)
C25 C22 C21 108.8(2)
C25 C22 C23 109.1(3)
C21 C22 C23 111.1(2)
C25 C22 C24 109.6(3)
C21 C22 C24 109.5(3)
C23 C22 C24 108.7(3)
C26 C25 N2 106.7(3)
C26 C25 C22 132.6(3)
N2 C25 C22 120.7(3)
C25 C26 C27 107.6(3)
C28 C27 C26 107.8(3)
C27 C28 N2 106.9(3)
C27 C28 C29 132.9(3)
N2 C28 C29 120.2(3)
C28 C29 C1 108.4(2)
C28 C29 C30 109.1(2)
C1 C29 C30 111.3(2)
C28 C29 C31 109.7(2)
C1 C29 C31 109.3(2)
C30 C29 C31 108.9(2)
C33 C32 C37 119.2(3)
C33 C32 P1 121.1(2)
C37 C32 P1 119.6(2)
C34 C33 C32 120.1(3)
C35 C34 C33 120.6(3)
C36 C35 C34 119.5(3)
C35 C36 C37 120.6(3)
C32 C37 C36 119.9(3)
C39 C38 C66 125.6(3)
C39 C38 P2 106.5(2)
C66 C38 P2 127.7(2)
C38 C39 C43 116.7(3)
C38 C39 C40 133.8(3)
C43 C39 C40 109.4(3)
C39 C40 C41 103.7(3)
C40 C41 C42 107.3(3)
C43 C42 C41 103.8(3)
C44 C43 C39 116.4(3)
C44 C43 C42 134.1(3)
C39 C43 C42 109.4(3)
C43 C44 C45 125.3(3)
C43 C44 P2 106.3(2)
C45 C44 P2 128.4(2)
C48 C45 C44 107.9(2)
C48 C45 C47 110.3(3)
C44 C45 C47 109.3(3)
C48 C45 C46 109.6(3)
C44 C45 C46 111.5(2)
C47 C45 C46 108.2(3)
N3 C48 C49 107.0(3)
N3 C48 C45 120.5(3)
C49 C48 C45 132.4(3)
C48 C49 C50 107.5(3)
C51 C50 C49 107.9(3)
C50 C51 N3 106.7(3)
C50 C51 C52 132.3(3)
N3 C51 C52 121.0(3)
C51 C52 C55 108.6(2)
C51 C52 C54 109.8(3)
C55 C52 C54 109.8(3)
C51 C52 C53 109.2(3)
C55 C52 C53 110.6(3)
C54 C52 C53 108.9(3)
C56 C55 C52 128.2(3)
C56 C55 S2 109.8(2)
C52 C55 S2 121.8(2)
C55 C56 C57 113.4(3)
C58 C57 C56 113.3(3)
C57 C58 C59 128.0(3)
C57 C58 S2 110.0(2)
C59 C58 S2 121.9(2)
C62 C59 C58 108.2(2)
C62 C59 C60 109.7(3)
C58 C59 C60 111.1(3)
C62 C59 C61 109.5(3)
C58 C59 C61 109.9(3)
C60 C59 C61 108.4(3)
C63 C62 N4 107.4(3)
C63 C62 C59 132.0(3)
N4 C62 C59 120.6(3)
C62 C63 C64 107.7(3)
C65 C64 C63 107.6(3)
N4 C65 C64 106.8(3)
N4 C65 C66 120.8(3)
C64 C65 C66 132.3(3)
C65 C66 C38 106.9(2)
C65 C66 C67 110.3(2)
C38 C66 C67 111.9(2)
C65 C66 C68 109.7(2)
C38 C66 C68 110.5(2)
C67 C66 C68 107.6(2)
C74 C69 C70 119.3(3)
C74 C69 P2 121.5(2)
C70 C69 P2 119.1(2)
C71 C70 C69 120.1(3)
C72 C71 C70 120.3(3)
C73 C72 C71 119.7(3)
C72 C73 C74 120.7(3)
C69 C74 C73 119.8(3)
Cl4 C75 Cl3 116.2(4)

loop_
_geom_bond_atom_site_label_1
_geom_bond_atom_site_label_2
_geom_bond_distance
Pd1 Cl1 2.2990(7)
Pd1 Cl2 2.3034(7)
Pd1 P2 2.3496(7)
Pd1 P1 2.3548(7)
Cl3 C75 1.762(8)
Cl4 C75 1.671(9)
S1 C18 1.720(3)
S1 C21 1.722(3)
S2 C58 1.719(3)
S2 C55 1.723(3)
P1 C7 1.822(3)
P1 C32 1.832(3)
P1 C1 1.837(3)
P2 C38 1.822(3)
P2 C69 1.835(3)
P2 C44 1.838(3)
N1 C14 1.374(4)
N1 C11 1.383(4)
N2 C28 1.371(4)
N2 C25 1.374(4)
N3 C48 1.370(4)
N3 C51 1.376(4)
N4 C62 1.371(4)
N4 C65 1.375(3)
C1 C2 1.350(4)
C1 C29 1.530(4)
C2 C6 1.469(4)
C2 C3 1.503(4)
C3 C4 1.538(4)
C4 C5 1.547(5)
C5 C6 1.507(4)
C6 C7 1.350(4)
C7 C8 1.532(4)
C8 C11 1.513(4)
C8 C9 1.532(4)
C8 C10 1.536(4)
C11 C12 1.374(4)
C12 C13 1.427(4)
C13 C14 1.373(4)
C14 C15 1.516(4)
C15 C18 1.529(4)
C15 C17 1.537(4)
C15 C16 1.538(4)
C18 C19 1.370(4)
C19 C20 1.412(4)
C20 C21 1.369(4)
C21 C22 1.523(4)
C22 C25 1.518(4)
C22 C23 1.532(4)
C22 C24 1.535(4)
C25 C26 1.371(4)
C26 C27 1.428(5)
C27 C28 1.367(4)
C28 C29 1.522(4)
C29 C30 1.533(4)
C29 C31 1.542(4)
C32 C33 1.390(4)
C32 C37 1.393(4)
C33 C34 1.388(4)
C34 C35 1.383(5)
C35 C36 1.377(5)
C36 C37 1.395(4)
C38 C39 1.347(4)
C38 C66 1.522(4)
C39 C43 1.471(4)
C39 C40 1.505(4)
C40 C41 1.534(5)
C41 C42 1.537(5)
C42 C43 1.505(4)
C43 C44 1.344(4)
C44 C45 1.526(4)
C45 C48 1.519(4)
C45 C47 1.541(4)
C45 C46 1.542(4)
C48 C49 1.373(4)
C49 C50 1.425(5)
C50 C51 1.371(4)
C51 C52 1.518(4)
C52 C55 1.521(4)
C52 C54 1.533(5)
C52 C53 1.538(5)
C55 C56 1.369(4)
C56 C57 1.421(5)
C57 C58 1.369(4)
C58 C59 1.533(4)
C59 C62 1.518(4)
C59 C60 1.536(4)
C59 C61 1.540(4)
C62 C63 1.365(4)
C63 C64 1.426(4)
C64 C65 1.378(4)
C65 C66 1.514(4)
C66 C67 1.537(4)
C66 C68 1.540(4)
C69 C74 1.387(4)
C69 C70 1.397(4)
C70 C71 1.390(4)
C71 C72 1.381(5)
C72 C73 1.376(5)
C73 C74 1.395(4)
